data_7002258
loop_
_publ_author_name
'Thibault, Marie-H\'el\`ene'
'Lucier, Bryan E.G.'
'Schurko, Robert W.'
'Fontaine, Fr\'ed\'eric-Georges'

_publ_section_title
;
 Synthesis and solid-state characterization of platinum complexes with
 hexadentate amino- and iminophosphine ligands
;
_journal_issue 37
_journal_name_full 'Dalton Transactions'
_journal_page_first 7701
_journal_page_last 7716
_journal_paper_doi 10.1039/b907737e
_journal_year 2009
_chemical_formula_sum 'C63 H54 N3 P3'
_chemical_formula_weight 946.00
_chemical_name_systematic
;
?
;
_space_group_IT_number 2
_symmetry_cell_setting triclinic
_symmetry_space_group_name_Hall '-P 1'
_symmetry_space_group_name_H-M 'P -1'
_atom_sites_solution_hydrogens geom
_atom_sites_solution_primary direct
_atom_sites_solution_secondary difmap
_audit_creation_method SHELXL-97
_audit_update_record
;
2009-01-28 # Formatted by publCIF
;
_cell_angle_alpha 94.118(4)
_cell_angle_beta 109.789(4)
_cell_angle_gamma 111.535(4)
_cell_formula_units_Z 2
_cell_length_a 14.094(4)
_cell_length_b 14.538(4)
_cell_length_c 14.725(4)
_cell_measurement_reflns_used 8087
_cell_measurement_temperature 198(2)
_cell_measurement_theta_max 28.10
_cell_measurement_theta_min 2.39
_cell_volume 2573.7(12)
_computing_cell_refinement 'Bruker SMART'
_computing_data_collection 'Bruker SMART'
_computing_data_reduction 'Bruker SAINT'
_computing_molecular_graphics 'Bruker SHELXTL'
_computing_publication_material 'Bruker SHELXTL'
_computing_structure_refinement 'SHELXL-97 (Sheldrick, 1997)'
_computing_structure_solution 'SHELXS-97 (Sheldrick, 1990)'
_diffrn_ambient_temperature 198(2)
_diffrn_measured_fraction_theta_full 0.990
_diffrn_measured_fraction_theta_max 0.935
_diffrn_measurement_device_type 'CCD area detector'
_diffrn_measurement_method 'phi and omega scans'
_diffrn_radiation_monochromator graphite
_diffrn_radiation_source 'fine-focus sealed tube'
_diffrn_radiation_type MoK\a
_diffrn_radiation_wavelength 0.71073
_diffrn_reflns_av_R_equivalents 0.0217
_diffrn_reflns_av_sigmaI/netI 0.0489
_diffrn_reflns_limit_h_max 17
_diffrn_reflns_limit_h_min -16
_diffrn_reflns_limit_k_max 18
_diffrn_reflns_limit_k_min -18
_diffrn_reflns_limit_l_max 18
_diffrn_reflns_limit_l_min -19
_diffrn_reflns_number 17424
_diffrn_reflns_theta_full 25.00
_diffrn_reflns_theta_max 27.49
_diffrn_reflns_theta_min 1.51
_exptl_absorpt_coefficient_mu 0.159
_exptl_absorpt_correction_T_max 0.9689
_exptl_absorpt_correction_T_min 0.9391
_exptl_absorpt_correction_type none
_exptl_crystal_colour Colourless
_exptl_crystal_density_diffrn 1.221
_exptl_crystal_description Irregular
_exptl_crystal_F_000 996
_exptl_crystal_size_max 0.40
_exptl_crystal_size_mid 0.40
_exptl_crystal_size_min 0.20
_refine_diff_density_max 0.777
_refine_diff_density_min -0.345
_refine_diff_density_rms 0.055
_refine_ls_extinction_method none
_refine_ls_goodness_of_fit_ref 1.024
_refine_ls_hydrogen_treatment mixed
_refine_ls_matrix_type full
_refine_ls_number_parameters 838
_refine_ls_number_reflns 11038
_refine_ls_number_restraints 0
_refine_ls_restrained_S_all 1.024
_refine_ls_R_factor_all 0.0886
_refine_ls_R_factor_gt 0.0533
_refine_ls_shift/su_max 0.001
_refine_ls_shift/su_mean 0.000
_refine_ls_structure_factor_coef Fsqd
_refine_ls_weighting_details 'calc w=1/[\s^2^(Fo^2^)+(0.0651P)^2^+1.6991P] where P=(Fo^2^+2Fc^2^)/3'
_refine_ls_weighting_scheme calc
_refine_ls_wR_factor_gt 0.1302
_refine_ls_wR_factor_ref 0.1556
_reflns_number_gt 7424
_reflns_number_total 11038
_reflns_threshold_expression >2sigma(I)
_cod_data_source_file b907737e.txt
_cod_data_source_block ff
_cod_depositor_comments
;
The following automatic conversions were performed:
'_symmetry_cell_setting' value 'Triclinic' changed to 'triclinic'
according to '/home/saulius/struct/CIF-dictionaries/cif_core.dic'
dictionary named 'cif_core.dic' version 2.4.1 from 2010-06-29.

Automatic conversion script
Id: cif_fix_enum 1527 2010-12-29 10:47:43Z saulius 
;
_cod_original_cell_volume 2573.6(11)
_cod_original_sg_symbol_H-M P-1
_cod_database_code 7002258

loop_
_symmetry_equiv_pos_as_xyz
'x, y, z'
'-x, -y, -z'

loop_
_atom_site_label
_atom_site_type_symbol
_atom_site_fract_x
_atom_site_fract_y
_atom_site_fract_z
_atom_site_U_iso_or_equiv
_atom_site_adp_type
_atom_site_occupancy
_atom_site_symmetry_multiplicity
_atom_site_calc_flag
_atom_site_refinement_flags
_atom_site_disorder_assembly
_atom_site_disorder_group
P1 P 0.26244(6) 0.55256(5) 0.40249(5) 0.03750(17) Uani 1 1 d . . .
P2 P 0.64194(6) 0.43538(6) 0.89920(5) 0.04333(19) Uani 1 1 d . . .
P3 P 1.19359(6) 0.94409(6) 0.72375(5) 0.04311(19) Uani 1 1 d . . .
C1 C 0.6633(2) 0.7883(2) 0.5984(2) 0.0405(6) Uani 1 1 d . . .
C2 C 0.6758(2) 0.7647(2) 0.7008(2) 0.0432(6) Uani 1 1 d . . .
C3 C 0.7761(2) 0.7394(2) 0.7451(2) 0.0416(6) Uani 1 1 d . . .
C4 C 0.8815(3) 0.8235(2) 0.7481(2) 0.0471(7) Uani 1 1 d . . .
C5 C 0.8698(2) 0.8507(2) 0.6474(2) 0.0444(6) Uani 1 1 d . . .
C6 C 0.7698(2) 0.8753(2) 0.6045(2) 0.0432(6) Uani 1 1 d . . .
N7 N 0.5686(2) 0.81491(17) 0.56316(16) 0.0438(5) Uani 1 1 d . . .
C8 C 0.4790(2) 0.7497(2) 0.49614(19) 0.0390(6) Uani 1 1 d . . .
C9 C 0.3755(2) 0.76513(19) 0.46251(18) 0.0383(6) Uani 1 1 d . . .
C10 C 0.2702(2) 0.6824(2) 0.42372(17) 0.0378(6) Uani 1 1 d . . .
C11 C 0.1762(3) 0.7029(2) 0.3989(2) 0.0456(7) Uani 1 1 d . . .
C12 C 0.1866(3) 0.8028(3) 0.4114(2) 0.0545(8) Uani 1 1 d . . .
C13 C 0.2884(3) 0.8826(3) 0.4475(2) 0.0556(8) Uani 1 1 d . . .
C14 C 0.3824(3) 0.8638(2) 0.4737(2) 0.0496(7) Uani 1 1 d . . .
C15 C 0.1143(2) 0.4735(2) 0.3640(2) 0.0426(6) Uani 1 1 d . . .
C16 C 0.0465(3) 0.4598(3) 0.2650(2) 0.0569(8) Uani 1 1 d . . .
C17 C -0.0668(3) 0.4028(3) 0.2296(3) 0.0670(9) Uani 1 1 d . . .
C18 C -0.1145(3) 0.3556(3) 0.2909(3) 0.0690(10) Uani 1 1 d . . .
C19 C -0.0488(3) 0.3653(3) 0.3879(3) 0.0729(11) Uani 1 1 d . . .
C20 C 0.0650(3) 0.4245(3) 0.4249(3) 0.0586(8) Uani 1 1 d . . .
C21 C 0.3240(2) 0.54157(19) 0.53038(18) 0.0371(6) Uani 1 1 d . . .
C22 C 0.3100(3) 0.5856(2) 0.6097(2) 0.0490(7) Uani 1 1 d . . .
C23 C 0.3635(3) 0.5781(3) 0.7051(2) 0.0572(8) Uani 1 1 d . . .
C24 C 0.4330(3) 0.5289(2) 0.7233(2) 0.0544(8) Uani 1 1 d . . .
C25 C 0.4486(3) 0.4861(2) 0.6463(2) 0.0495(7) Uani 1 1 d . . .
C26 C 0.3936(2) 0.4913(2) 0.5507(2) 0.0417(6) Uani 1 1 d . . .
N27 N 0.79232(19) 0.73066(18) 0.84770(16) 0.0438(5) Uani 1 1 d . . .
C28 C 0.7825(2) 0.6462(2) 0.8703(2) 0.0403(6) Uani 1 1 d . . .
C29 C 0.8032(2) 0.6375(2) 0.97464(19) 0.0388(6) Uani 1 1 d . . .
C30 C 0.7473(2) 0.5469(2) 0.99901(19) 0.0397(6) Uani 1 1 d . . .
C31 C 0.7668(3) 0.5473(2) 1.0990(2) 0.0492(7) Uani 1 1 d . . .
C32 C 0.8389(3) 0.6341(3) 1.1724(2) 0.0546(8) Uani 1 1 d . . .
C33 C 0.8940(3) 0.7224(3) 1.1482(2) 0.0504(7) Uani 1 1 d . . .
C34 C 0.8774(2) 0.7237(2) 1.0501(2) 0.0452(6) Uani 1 1 d . . .
C35 C 0.5719(2) 0.3520(2) 0.9664(2) 0.0411(6) Uani 1 1 d . . .
C36 C 0.4719(3) 0.3522(2) 0.9632(3) 0.0547(8) Uani 1 1 d . . .
C37 C 0.4153(3) 0.2924(3) 1.0136(3) 0.0627(9) Uani 1 1 d . . .
C38 C 0.4561(3) 0.2321(2) 1.0663(2) 0.0538(8) Uani 1 1 d . . .
C39 C 0.5547(2) 0.2297(2) 1.0698(2) 0.0435(6) Uani 1 1 d . . .
C40 C 0.6123(2) 0.2897(2) 1.02007(19) 0.0398(6) Uani 1 1 d . . .
C41 C 0.7237(2) 0.3704(2) 0.87593(19) 0.0404(6) Uani 1 1 d . . .
C42 C 0.6652(3) 0.2775(3) 0.8085(2) 0.0508(7) Uani 1 1 d . . .
C43 C 0.7189(3) 0.2218(3) 0.7865(2) 0.0530(8) Uani 1 1 d . . .
C44 C 0.8327(3) 0.2595(2) 0.8292(2) 0.0520(7) Uani 1 1 d . . .
C45 C 0.8926(3) 0.3517(3) 0.8950(3) 0.0588(8) Uani 1 1 d . . .
C46 C 0.8381(3) 0.4071(2) 0.9189(2) 0.0509(7) Uani 1 1 d . . .
N47 N 0.97967(19) 0.92961(18) 0.66208(17) 0.0480(6) Uani 1 1 d . . .
C48 C 0.9912(3) 1.0031(2) 0.6221(2) 0.0466(7) Uani 1 1 d . . .
C49 C 1.1028(2) 1.0791(2) 0.63951(18) 0.0417(6) Uani 1 1 d . . .
C50 C 1.2003(2) 1.0653(2) 0.68905(19) 0.0418(6) Uani 1 1 d . . .
C51 C 1.3017(3) 1.1444(2) 0.7029(2) 0.0532(7) Uani 1 1 d . . .
C52 C 1.3067(3) 1.2329(3) 0.6713(3) 0.0572(8) Uani 1 1 d . . .
C53 C 1.2113(3) 1.2446(2) 0.6216(2) 0.0512(7) Uani 1 1 d . . .
C54 C 1.1099(3) 1.1674(2) 0.6051(2) 0.0480(7) Uani 1 1 d . . .
C55 C 1.1800(2) 0.9551(2) 0.84343(18) 0.0379(6) Uani 1 1 d . . .
C56 C 1.1736(3) 1.0365(2) 0.8910(2) 0.0512(7) Uani 1 1 d . . .
C57 C 1.1570(3) 1.0348(3) 0.9794(2) 0.0574(8) Uani 1 1 d . . .
C58 C 1.1453(3) 0.9505(3) 1.0190(2) 0.0585(8) Uani 1 1 d . . .
C59 C 1.1529(3) 0.8696(3) 0.9736(2) 0.0630(9) Uani 1 1 d . . .
C60 C 1.1699(3) 0.8716(2) 0.8863(2) 0.0512(7) Uani 1 1 d . . .
C61 C 1.3406(2) 0.9635(2) 0.76835(19) 0.0439(6) Uani 1 1 d . . .
C62 C 1.4246(3) 1.0229(2) 0.8586(2) 0.0472(7) Uani 1 1 d . . .
C63 C 1.5315(3) 1.0309(2) 0.8842(2) 0.0517(7) Uani 1 1 d . . .
C64 C 1.5574(3) 0.9795(3) 0.8204(2) 0.0552(8) Uani 1 1 d . . .
C65 C 1.4751(3) 0.9190(3) 0.7313(2) 0.0629(9) Uani 1 1 d . . .
C66 C 1.3679(3) 0.9105(3) 0.7056(2) 0.0555(8) Uani 1 1 d . . .
H1 H 0.649(2) 0.727(2) 0.556(2) 0.042(7) Uiso 1 1 d . . .
H2A H 0.610(2) 0.707(2) 0.698(2) 0.049(8) Uiso 1 1 d . . .
H2B H 0.686(2) 0.825(2) 0.745(2) 0.056(9) Uiso 1 1 d . . .
H3 H 0.761(2) 0.674(2) 0.704(2) 0.042(7) Uiso 1 1 d . . .
H4A H 0.949(3) 0.800(2) 0.775(2) 0.067(10) Uiso 1 1 d . . .
H4B H 0.892(2) 0.882(2) 0.787(2) 0.037(7) Uiso 1 1 d . . .
H5 H 0.857(2) 0.789(2) 0.598(2) 0.056(8) Uiso 1 1 d . . .
H6A H 0.759(2) 0.889(2) 0.539(2) 0.049(8) Uiso 1 1 d . . .
H6B H 0.778(3) 0.934(3) 0.644(3) 0.069(10) Uiso 1 1 d . . .
H8 H 0.477(2) 0.685(2) 0.468(2) 0.048(8) Uiso 1 1 d . . .
H11 H 0.106(2) 0.6502(18) 0.3766(17) 0.022(6) Uiso 1 1 d . . .
H12 H 0.123(3) 0.810(2) 0.394(2) 0.062(10) Uiso 1 1 d . . .
H13 H 0.295(2) 0.951(2) 0.455(2) 0.056(9) Uiso 1 1 d . . .
H14 H 0.455(3) 0.921(3) 0.500(2) 0.063(10) Uiso 1 1 d . . .
H16 H 0.080(3) 0.492(2) 0.222(2) 0.060(9) Uiso 1 1 d . . .
H17 H -0.116(3) 0.394(3) 0.161(3) 0.099(14) Uiso 1 1 d . . .
H18 H -0.191(3) 0.312(3) 0.265(3) 0.080(11) Uiso 1 1 d . . .
H19 H -0.080(3) 0.324(3) 0.430(3) 0.094(13) Uiso 1 1 d . . .
H20 H 0.112(3) 0.432(2) 0.493(2) 0.060(9) Uiso 1 1 d . . .
H22 H 0.261(2) 0.618(2) 0.595(2) 0.052(8) Uiso 1 1 d . . .
H23 H 0.357(3) 0.611(3) 0.759(3) 0.079(11) Uiso 1 1 d . . .
H24 H 0.474(3) 0.527(3) 0.790(3) 0.084(12) Uiso 1 1 d . . .
H25 H 0.496(2) 0.452(2) 0.659(2) 0.052(8) Uiso 1 1 d . . .
H26 H 0.403(3) 0.463(2) 0.498(2) 0.061(9) Uiso 1 1 d . . .
H28 H 0.757(2) 0.583(2) 0.818(2) 0.046(8) Uiso 1 1 d . . .
H31 H 0.727(3) 0.484(2) 1.115(2) 0.056(9) Uiso 1 1 d . . .
H32 H 0.854(3) 0.634(3) 1.242(3) 0.075(11) Uiso 1 1 d . . .
H33 H 0.942(2) 0.784(2) 1.196(2) 0.049(8) Uiso 1 1 d . . .
H34 H 0.918(2) 0.785(2) 1.0323(19) 0.038(7) Uiso 1 1 d . . .
H36 H 0.443(3) 0.397(2) 0.929(2) 0.057(9) Uiso 1 1 d . . .
H37 H 0.347(3) 0.291(3) 1.008(3) 0.080(11) Uiso 1 1 d . . .
H38 H 0.415(3) 0.188(3) 1.098(2) 0.069(10) Uiso 1 1 d . . .
H39 H 0.583(2) 0.187(2) 1.104(2) 0.046(8) Uiso 1 1 d . . .
H40 H 0.682(2) 0.2868(19) 1.0211(19) 0.039(7) Uiso 1 1 d . . .
H42 H 0.589(3) 0.255(2) 0.779(2) 0.045(8) Uiso 1 1 d . . .
H43 H 0.676(3) 0.158(3) 0.744(3) 0.065(10) Uiso 1 1 d . . .
H44 H 0.871(2) 0.218(2) 0.813(2) 0.046(8) Uiso 1 1 d . . .
H45 H 0.969(3) 0.376(3) 0.928(3) 0.078(12) Uiso 1 1 d . . .
H46 H 0.880(3) 0.469(2) 0.965(2) 0.055(9) Uiso 1 1 d . . .
H48 H 0.919(3) 1.012(3) 0.582(3) 0.088(12) Uiso 1 1 d . . .
H51 H 1.370(3) 1.136(3) 0.737(3) 0.081(11) Uiso 1 1 d . . .
H52 H 1.378(3) 1.287(3) 0.687(2) 0.070(10) Uiso 1 1 d . . .
H53 H 1.212(2) 1.302(2) 0.600(2) 0.045(8) Uiso 1 1 d . . .
H54 H 1.038(3) 1.173(2) 0.565(2) 0.061(9) Uiso 1 1 d . . .
H56 H 1.184(3) 1.094(3) 0.864(3) 0.068(10) Uiso 1 1 d . . .
H57 H 1.154(3) 1.097(3) 1.010(3) 0.079(11) Uiso 1 1 d . . .
H58 H 1.129(3) 0.945(3) 1.077(3) 0.080(11) Uiso 1 1 d . . .
H59 H 1.145(3) 0.814(3) 0.995(3) 0.086(13) Uiso 1 1 d . . .
H60 H 1.170(3) 0.815(3) 0.855(2) 0.068(10) Uiso 1 1 d . . .
H62 H 1.407(2) 1.057(2) 0.905(2) 0.055(9) Uiso 1 1 d . . .
H63 H 1.589(3) 1.075(2) 0.943(2) 0.061(9) Uiso 1 1 d . . .
H64 H 1.631(3) 0.986(2) 0.840(2) 0.051(8) Uiso 1 1 d . . .
H65 H 1.495(3) 0.884(3) 0.691(3) 0.086(12) Uiso 1 1 d . . .
H66 H 1.308(3) 0.866(2) 0.641(2) 0.063(9) Uiso 1 1 d . . .

loop_
_atom_site_aniso_label
_atom_site_aniso_U_11
_atom_site_aniso_U_22
_atom_site_aniso_U_33
_atom_site_aniso_U_23
_atom_site_aniso_U_13
_atom_site_aniso_U_12
P1 0.0425(4) 0.0375(4) 0.0352(3) 0.0085(3) 0.0182(3) 0.0169(3)
P2 0.0427(4) 0.0485(4) 0.0446(4) 0.0208(3) 0.0185(3) 0.0219(3)
P3 0.0491(4) 0.0408(4) 0.0355(4) 0.0122(3) 0.0172(3) 0.0134(3)
C1 0.0456(16) 0.0310(14) 0.0412(14) 0.0072(11) 0.0149(12) 0.0142(12)
C2 0.0442(16) 0.0375(15) 0.0467(15) 0.0144(12) 0.0203(13) 0.0128(13)
C3 0.0457(16) 0.0401(15) 0.0409(14) 0.0163(12) 0.0198(12) 0.0159(13)
C4 0.0453(17) 0.0490(18) 0.0435(15) 0.0180(14) 0.0179(13) 0.0140(15)
C5 0.0423(16) 0.0434(16) 0.0405(14) 0.0130(12) 0.0162(12) 0.0098(13)
C6 0.0545(18) 0.0342(15) 0.0378(14) 0.0122(11) 0.0209(13) 0.0120(13)
N7 0.0508(14) 0.0368(12) 0.0403(12) 0.0092(10) 0.0153(11) 0.0171(11)
C8 0.0475(16) 0.0331(14) 0.0391(14) 0.0127(11) 0.0198(13) 0.0162(13)
C9 0.0480(16) 0.0381(14) 0.0306(12) 0.0117(10) 0.0155(11) 0.0192(13)
C10 0.0490(16) 0.0435(15) 0.0296(12) 0.0141(11) 0.0182(11) 0.0248(13)
C11 0.0480(18) 0.0575(19) 0.0385(14) 0.0145(13) 0.0185(13) 0.0274(16)
C12 0.068(2) 0.075(2) 0.0455(16) 0.0221(15) 0.0253(16) 0.052(2)
C13 0.080(3) 0.0511(19) 0.0450(16) 0.0156(14) 0.0204(16) 0.0399(19)
C14 0.065(2) 0.0400(16) 0.0432(15) 0.0147(13) 0.0172(15) 0.0246(16)
C15 0.0448(16) 0.0421(15) 0.0420(14) 0.0080(12) 0.0183(12) 0.0185(13)
C16 0.0522(19) 0.057(2) 0.0489(17) 0.0124(15) 0.0140(15) 0.0147(16)
C17 0.054(2) 0.065(2) 0.058(2) 0.0005(17) 0.0042(18) 0.0181(18)
C18 0.042(2) 0.068(2) 0.076(3) -0.0102(19) 0.0188(18) 0.0097(18)
C19 0.058(2) 0.076(3) 0.072(2) 0.007(2) 0.037(2) 0.0072(19)
C20 0.0529(19) 0.067(2) 0.0491(18) 0.0117(15) 0.0231(16) 0.0153(17)
C21 0.0399(14) 0.0347(13) 0.0392(13) 0.0103(10) 0.0193(12) 0.0146(12)
C22 0.0610(19) 0.0592(19) 0.0430(15) 0.0165(13) 0.0229(14) 0.0392(17)
C23 0.072(2) 0.068(2) 0.0400(16) 0.0163(15) 0.0235(15) 0.0366(19)
C24 0.0544(19) 0.0547(19) 0.0487(17) 0.0264(15) 0.0135(15) 0.0206(16)
C25 0.0430(16) 0.0430(16) 0.067(2) 0.0266(14) 0.0207(15) 0.0209(14)
C26 0.0425(16) 0.0321(14) 0.0558(17) 0.0144(12) 0.0246(14) 0.0155(12)
N27 0.0459(14) 0.0477(14) 0.0431(12) 0.0166(10) 0.0220(11) 0.0198(11)
C28 0.0388(15) 0.0438(16) 0.0466(15) 0.0166(12) 0.0219(12) 0.0200(13)
C29 0.0393(15) 0.0450(15) 0.0435(14) 0.0166(12) 0.0206(12) 0.0245(13)
C30 0.0424(15) 0.0454(15) 0.0428(14) 0.0187(12) 0.0206(12) 0.0254(13)
C31 0.0565(19) 0.0533(18) 0.0474(16) 0.0220(14) 0.0260(15) 0.0259(16)
C32 0.067(2) 0.065(2) 0.0426(16) 0.0178(15) 0.0253(16) 0.0342(18)
C33 0.0520(18) 0.0553(19) 0.0469(16) 0.0084(14) 0.0175(14) 0.0278(16)
C34 0.0446(16) 0.0473(17) 0.0518(16) 0.0180(13) 0.0221(14) 0.0236(14)
C35 0.0389(15) 0.0436(15) 0.0465(15) 0.0131(12) 0.0207(12) 0.0192(13)
C36 0.0467(18) 0.0555(19) 0.075(2) 0.0228(16) 0.0279(16) 0.0298(16)
C37 0.0476(19) 0.065(2) 0.092(3) 0.0198(19) 0.0435(19) 0.0263(17)
C38 0.0538(19) 0.0492(18) 0.064(2) 0.0127(15) 0.0381(17) 0.0141(15)
C39 0.0491(17) 0.0412(16) 0.0417(15) 0.0107(12) 0.0230(13) 0.0153(14)
C40 0.0376(15) 0.0441(15) 0.0432(14) 0.0127(12) 0.0203(12) 0.0184(13)
C41 0.0480(16) 0.0470(16) 0.0356(13) 0.0219(12) 0.0224(12) 0.0220(13)
C42 0.0481(19) 0.065(2) 0.0385(15) 0.0129(14) 0.0189(14) 0.0210(16)
C43 0.072(2) 0.057(2) 0.0361(15) 0.0134(14) 0.0270(15) 0.0270(18)
C44 0.069(2) 0.0586(19) 0.0507(17) 0.0268(15) 0.0349(16) 0.0376(18)
C45 0.048(2) 0.061(2) 0.074(2) 0.0211(17) 0.0252(18) 0.0274(17)
C46 0.0469(18) 0.0444(17) 0.0608(19) 0.0140(15) 0.0213(15) 0.0181(15)
N47 0.0466(14) 0.0503(14) 0.0419(13) 0.0143(11) 0.0167(11) 0.0146(12)
C48 0.0475(17) 0.0495(17) 0.0388(14) 0.0116(13) 0.0175(13) 0.0152(14)
C49 0.0440(16) 0.0484(16) 0.0313(13) 0.0092(11) 0.0193(12) 0.0137(13)
C50 0.0473(16) 0.0391(15) 0.0353(13) 0.0137(11) 0.0191(12) 0.0103(13)
C51 0.0465(18) 0.0508(18) 0.0571(18) 0.0247(14) 0.0192(15) 0.0135(15)
C52 0.0519(19) 0.0502(19) 0.065(2) 0.0247(15) 0.0278(16) 0.0105(16)
C53 0.062(2) 0.0480(18) 0.0550(18) 0.0241(14) 0.0338(16) 0.0222(16)
C54 0.0549(19) 0.0552(18) 0.0437(15) 0.0154(13) 0.0259(14) 0.0263(16)
C55 0.0362(14) 0.0393(14) 0.0352(13) 0.0136(11) 0.0127(11) 0.0127(12)
C56 0.065(2) 0.0479(18) 0.0454(16) 0.0188(13) 0.0235(15) 0.0250(16)
C57 0.068(2) 0.064(2) 0.0470(17) 0.0130(15) 0.0255(16) 0.0324(18)
C58 0.060(2) 0.073(2) 0.0411(16) 0.0196(15) 0.0252(15) 0.0201(18)
C59 0.080(2) 0.056(2) 0.0500(18) 0.0296(16) 0.0279(17) 0.0206(19)
C60 0.065(2) 0.0430(17) 0.0484(17) 0.0175(13) 0.0239(15) 0.0230(16)
C61 0.0536(17) 0.0427(15) 0.0364(14) 0.0145(11) 0.0206(13) 0.0176(14)
C62 0.0532(18) 0.0445(16) 0.0427(15) 0.0085(12) 0.0194(14) 0.0188(14)
C63 0.0538(19) 0.0486(18) 0.0454(16) 0.0104(14) 0.0154(15) 0.0175(15)
C64 0.056(2) 0.065(2) 0.0562(19) 0.0232(16) 0.0274(16) 0.0296(17)
C65 0.073(2) 0.082(2) 0.0475(18) 0.0110(16) 0.0330(17) 0.039(2)
C66 0.060(2) 0.069(2) 0.0372(15) 0.0071(14) 0.0203(15) 0.0257(17)

loop_
_atom_type_symbol
_atom_type_description
_atom_type_scat_dispersion_real
_atom_type_scat_dispersion_imag
_atom_type_scat_source
C C 0.0033 0.0016 'International Tables Vol C Tables 4.2.6.8 and 6.1.1.4'
H H 0.0000 0.0000 'International Tables Vol C Tables 4.2.6.8 and 6.1.1.4'
N N 0.0061 0.0033 'International Tables Vol C Tables 4.2.6.8 and 6.1.1.4'
P P 0.1023 0.0942 'International Tables Vol C Tables 4.2.6.8 and 6.1.1.4'

loop_
_geom_angle_atom_site_label_1
_geom_angle_atom_site_label_2
_geom_angle_atom_site_label_3
_geom_angle
_geom_angle_site_symmetry_1
_geom_angle_site_symmetry_3
_geom_angle_publ_flag
C15 P1 C21 103.89(12) . . ?
C15 P1 C10 102.61(12) . . ?
C21 P1 C10 100.65(11) . . ?
C41 P2 C35 100.68(12) . . ?
C41 P2 C30 102.93(13) . . ?
C35 P2 C30 102.28(12) . . ?
C55 P3 C50 104.04(12) . . ?
C55 P3 C61 99.03(12) . . ?
C50 P3 C61 102.29(13) . . ?
N7 C1 C6 111.0(2) . . ?
N7 C1 C2 107.8(2) . . ?
C6 C1 C2 110.7(2) . . ?
N7 C1 H1 110.3(16) . . ?
C6 C1 H1 110.2(16) . . ?
C2 C1 H1 106.7(16) . . ?
C3 C2 C1 111.3(2) . . ?
C3 C2 H2A 108.0(17) . . ?
C1 C2 H2A 111.7(17) . . ?
C3 C2 H2B 109.3(18) . . ?
C1 C2 H2B 108.2(18) . . ?
H2A C2 H2B 108(2) . . ?
N27 C3 C4 107.6(2) . . ?
N27 C3 C2 108.7(2) . . ?
C4 C3 C2 111.1(2) . . ?
N27 C3 H3 111.0(16) . . ?
C4 C3 H3 110.0(16) . . ?
C2 C3 H3 108.4(16) . . ?
C3 C4 C5 112.9(2) . . ?
C3 C4 H4A 108.6(18) . . ?
C5 C4 H4A 110.7(17) . . ?
C3 C4 H4B 106.9(17) . . ?
C5 C4 H4B 103.4(17) . . ?
H4A C4 H4B 114(2) . . ?
N47 C5 C6 117.5(2) . . ?
N47 C5 C4 106.1(2) . . ?
C6 C5 C4 111.4(2) . . ?
N47 C5 H5 105.7(17) . . ?
C6 C5 H5 107.0(17) . . ?
C4 C5 H5 108.7(17) . . ?
C5 C6 C1 111.2(2) . . ?
C5 C6 H6A 112.2(17) . . ?
C1 C6 H6A 108.7(17) . . ?
C5 C6 H6B 111(2) . . ?
C1 C6 H6B 107(2) . . ?
H6A C6 H6B 106(3) . . ?
C8 N7 C1 118.0(2) . . ?
N7 C8 C9 122.1(2) . . ?
N7 C8 H8 119.0(16) . . ?
C9 C8 H8 118.8(16) . . ?
C14 C9 C10 119.3(3) . . ?
C14 C9 C8 119.1(3) . . ?
C10 C9 C8 121.5(2) . . ?
C11 C10 C9 118.3(3) . . ?
C11 C10 P1 123.0(2) . . ?
C9 C10 P1 118.70(19) . . ?
C12 C11 C10 120.6(3) . . ?
C12 C11 H11 119.0(15) . . ?
C10 C11 H11 120.3(15) . . ?
C13 C12 C11 121.0(3) . . ?
C13 C12 H12 123(2) . . ?
C11 C12 H12 116(2) . . ?
C12 C13 C14 119.2(3) . . ?
C12 C13 H13 120.3(18) . . ?
C14 C13 H13 120.4(19) . . ?
C13 C14 C9 121.6(3) . . ?
C13 C14 H14 119.2(19) . . ?
C9 C14 H14 119.2(19) . . ?
C20 C15 C16 118.0(3) . . ?
C20 C15 P1 125.1(2) . . ?
C16 C15 P1 116.8(2) . . ?
C17 C16 C15 120.9(3) . . ?
C17 C16 H16 120.5(19) . . ?
C15 C16 H16 118.6(19) . . ?
C18 C17 C16 120.4(3) . . ?
C18 C17 H17 117(2) . . ?
C16 C17 H17 122(2) . . ?
C19 C18 C17 119.7(3) . . ?
C19 C18 H18 120(2) . . ?
C17 C18 H18 120(2) . . ?
C18 C19 C20 120.3(4) . . ?
C18 C19 H19 121(2) . . ?
C20 C19 H19 119(2) . . ?
C19 C20 C15 120.6(3) . . ?
C19 C20 H20 120.8(19) . . ?
C15 C20 H20 118.7(19) . . ?
C26 C21 C22 117.9(3) . . ?
C26 C21 P1 118.29(19) . . ?
C22 C21 P1 123.7(2) . . ?
C23 C22 C21 120.4(3) . . ?
C23 C22 H22 122.0(18) . . ?
C21 C22 H22 117.6(18) . . ?
C24 C23 C22 120.4(3) . . ?
C24 C23 H23 120(2) . . ?
C22 C23 H23 120(2) . . ?
C25 C24 C23 120.0(3) . . ?
C25 C24 H24 119(2) . . ?
C23 C24 H24 121(2) . . ?
C24 C25 C26 119.8(3) . . ?
C24 C25 H25 119.8(18) . . ?
C26 C25 H25 120.4(18) . . ?
C25 C26 C21 121.4(3) . . ?
C25 C26 H26 121(2) . . ?
C21 C26 H26 117(2) . . ?
C28 N27 C3 119.1(2) . . ?
N27 C28 C29 119.6(3) . . ?
N27 C28 H28 121.7(16) . . ?
C29 C28 H28 118.7(16) . . ?
C34 C29 C30 119.4(2) . . ?
C34 C29 C28 118.3(2) . . ?
C30 C29 C28 122.2(2) . . ?
C31 C30 C29 118.3(3) . . ?
C31 C30 P2 121.9(2) . . ?
C29 C30 P2 119.56(19) . . ?
C32 C31 C30 121.4(3) . . ?
C32 C31 H31 120.7(18) . . ?
C30 C31 H31 118.0(18) . . ?
C33 C32 C31 120.1(3) . . ?
C33 C32 H32 119(2) . . ?
C31 C32 H32 121(2) . . ?
C32 C33 C34 119.7(3) . . ?
C32 C33 H33 122.4(18) . . ?
C34 C33 H33 117.8(18) . . ?
C33 C34 C29 121.0(3) . . ?
C33 C34 H34 120.5(16) . . ?
C29 C34 H34 118.4(16) . . ?
C36 C35 C40 118.5(3) . . ?
C36 C35 P2 117.1(2) . . ?
C40 C35 P2 124.4(2) . . ?
C37 C36 C35 120.3(3) . . ?
C37 C36 H36 118.5(19) . . ?
C35 C36 H36 121.1(19) . . ?
C38 C37 C36 120.6(3) . . ?
C38 C37 H37 120(2) . . ?
C36 C37 H37 119(2) . . ?
C37 C38 C39 120.2(3) . . ?
C37 C38 H38 120(2) . . ?
C39 C38 H38 119(2) . . ?
C38 C39 C40 119.6(3) . . ?
C38 C39 H39 121.5(18) . . ?
C40 C39 H39 118.9(18) . . ?
C39 C40 C35 120.8(3) . . ?
C39 C40 H40 119.7(16) . . ?
C35 C40 H40 119.5(16) . . ?
C46 C41 C42 118.0(3) . . ?
C46 C41 P2 125.3(2) . . ?
C42 C41 P2 116.7(2) . . ?
C43 C42 C41 121.3(3) . . ?
C43 C42 H42 121.4(18) . . ?
C41 C42 H42 117.3(18) . . ?
C44 C43 C42 120.1(3) . . ?
C44 C43 H43 121(2) . . ?
C42 C43 H43 119(2) . . ?
C45 C44 C43 119.7(3) . . ?
C45 C44 H44 120.7(17) . . ?
C43 C44 H44 119.5(17) . . ?
C44 C45 C46 120.1(3) . . ?
C44 C45 H45 121(2) . . ?
C46 C45 H45 119(2) . . ?
C41 C46 C45 120.7(3) . . ?
C41 C46 H46 120.6(19) . . ?
C45 C46 H46 118.7(19) . . ?
C48 N47 C5 123.1(3) . . ?
N47 C48 C49 120.5(3) . . ?
N47 C48 H48 117(2) . . ?
C49 C48 H48 122(2) . . ?
C54 C49 C50 120.2(3) . . ?
C54 C49 C48 117.2(3) . . ?
C50 C49 C48 122.6(3) . . ?
C51 C50 C49 116.9(3) . . ?
C51 C50 P3 121.4(2) . . ?
C49 C50 P3 121.4(2) . . ?
C52 C51 C50 121.8(3) . . ?
C52 C51 H51 120(2) . . ?
C50 C51 H51 118(2) . . ?
C53 C52 C51 120.7(3) . . ?
C53 C52 H52 121(2) . . ?
C51 C52 H52 118(2) . . ?
C52 C53 C54 119.1(3) . . ?
C52 C53 H53 123.0(18) . . ?
C54 C53 H53 117.9(18) . . ?
C53 C54 C49 121.3(3) . . ?
C53 C54 H54 120.3(18) . . ?
C49 C54 H54 118.4(18) . . ?
C56 C55 C60 118.0(3) . . ?
C56 C55 P3 125.5(2) . . ?
C60 C55 P3 116.4(2) . . ?
C55 C56 C57 120.9(3) . . ?
C55 C56 H56 119(2) . . ?
C57 C56 H56 120(2) . . ?
C58 C57 C56 119.9(3) . . ?
C58 C57 H57 124(2) . . ?
C56 C57 H57 116(2) . . ?
C59 C58 C57 120.0(3) . . ?
C59 C58 H58 118(2) . . ?
C57 C58 H58 122(2) . . ?
C58 C59 C60 120.1(3) . . ?
C58 C59 H59 124(3) . . ?
C60 C59 H59 116(3) . . ?
C59 C60 C55 121.1(3) . . ?
C59 C60 H60 118(2) . . ?
C55 C60 H60 121(2) . . ?
C62 C61 C66 117.5(3) . . ?
C62 C61 P3 126.4(2) . . ?
C66 C61 P3 116.1(2) . . ?
C63 C62 C61 121.1(3) . . ?
C63 C62 H62 119.4(18) . . ?
C61 C62 H62 119.4(18) . . ?
C62 C63 C64 120.5(3) . . ?
C62 C63 H63 121(2) . . ?
C64 C63 H63 118(2) . . ?
C65 C64 C63 119.2(3) . . ?
C65 C64 H64 121.9(18) . . ?
C63 C64 H64 118.8(19) . . ?
C64 C65 C66 120.4(3) . . ?
C64 C65 H65 117(2) . . ?
C66 C65 H65 122(2) . . ?
C65 C66 C61 121.1(3) . . ?
C65 C66 H66 120.2(18) . . ?
C61 C66 H66 118.6(19) . . ?

loop_
_geom_bond_atom_site_label_1
_geom_bond_atom_site_label_2
_geom_bond_distance
_geom_bond_site_symmetry_2
_geom_bond_publ_flag
P1 C15 1.829(3) . ?
P1 C21 1.834(3) . ?
P1 C10 1.847(3) . ?
P2 C41 1.833(3) . ?
P2 C35 1.838(3) . ?
P2 C30 1.845(3) . ?
P3 C55 1.838(3) . ?
P3 C50 1.848(3) . ?
P3 C61 1.851(3) . ?
C1 N7 1.463(4) . ?
C1 C6 1.535(4) . ?
C1 C2 1.536(4) . ?
C1 H1 0.96(3) . ?
C2 C3 1.534(4) . ?
C2 H2A 0.98(3) . ?
C2 H2B 0.99(3) . ?
C3 N27 1.472(3) . ?
C3 C4 1.523(4) . ?
C3 H3 1.00(3) . ?
C4 C5 1.532(4) . ?
C4 H4A 1.08(3) . ?
C4 H4B 0.92(3) . ?
C5 N47 1.481(4) . ?
C5 C6 1.520(4) . ?
C5 H5 1.03(3) . ?
C6 H6A 0.97(3) . ?
C6 H6B 0.95(4) . ?
N7 C8 1.269(3) . ?
C8 C9 1.479(4) . ?
C8 H8 1.00(3) . ?
C9 C14 1.396(4) . ?
C9 C10 1.412(4) . ?
C10 C11 1.399(4) . ?
C11 C12 1.396(4) . ?
C11 H11 0.93(2) . ?
C12 C13 1.363(5) . ?
C12 H12 0.89(3) . ?
C13 C14 1.383(5) . ?
C13 H13 0.97(3) . ?
C14 H14 0.98(3) . ?
C15 C20 1.394(4) . ?
C15 C16 1.398(4) . ?
C16 C17 1.382(5) . ?
C16 H16 0.96(3) . ?
C17 C18 1.378(5) . ?
C17 H17 0.98(4) . ?
C18 C19 1.377(5) . ?
C18 H18 0.95(4) . ?
C19 C20 1.393(5) . ?
C19 H19 1.00(4) . ?
C20 H20 0.97(3) . ?
C21 C26 1.393(4) . ?
C21 C22 1.398(4) . ?
C22 C23 1.386(4) . ?
C22 H22 0.95(3) . ?
C23 C24 1.380(5) . ?
C23 H23 0.95(4) . ?
C24 C25 1.374(5) . ?
C24 H24 0.96(4) . ?
C25 C26 1.381(4) . ?
C25 H25 0.94(3) . ?
C26 H26 0.93(3) . ?
N27 C28 1.266(3) . ?
C28 C29 1.488(4) . ?
C28 H28 1.02(3) . ?
C29 C34 1.396(4) . ?
C29 C30 1.408(4) . ?
C30 C31 1.402(4) . ?
C31 C32 1.383(4) . ?
C31 H31 0.98(3) . ?
C32 C33 1.378(5) . ?
C32 H32 0.97(4) . ?
C33 C34 1.386(4) . ?
C33 H33 0.95(3) . ?
C34 H34 0.98(3) . ?
C35 C36 1.394(4) . ?
C35 C40 1.395(4) . ?
C36 C37 1.387(5) . ?
C36 H36 0.98(3) . ?
C37 C38 1.367(5) . ?
C37 H37 0.94(4) . ?
C38 C39 1.385(4) . ?
C38 H38 0.96(3) . ?
C39 C40 1.390(4) . ?
C39 H39 0.93(3) . ?
C40 H40 0.99(3) . ?
C41 C46 1.383(4) . ?
C41 C42 1.387(4) . ?
C42 C43 1.383(4) . ?
C42 H42 0.93(3) . ?
C43 C44 1.375(5) . ?
C43 H43 0.94(3) . ?
C44 C45 1.371(5) . ?
C44 H44 1.00(3) . ?
C45 C46 1.401(4) . ?
C45 H45 0.93(4) . ?
C46 H46 0.93(3) . ?
N47 C48 1.243(4) . ?
C48 C49 1.473(4) . ?
C48 H48 1.05(4) . ?
C49 C54 1.396(4) . ?
C49 C50 1.416(4) . ?
C50 C51 1.403(4) . ?
C51 C52 1.384(4) . ?
C51 H51 0.98(4) . ?
C52 C53 1.376(5) . ?
C52 H52 0.95(4) . ?
C53 C54 1.382(4) . ?
C53 H53 0.91(3) . ?
C54 H54 1.02(3) . ?
C55 C56 1.378(4) . ?
C55 C60 1.392(4) . ?
C56 C57 1.398(4) . ?
C56 H56 0.94(3) . ?
C57 C58 1.375(5) . ?
C57 H57 1.00(4) . ?
C58 C59 1.367(5) . ?
C58 H58 0.96(4) . ?
C59 C60 1.385(4) . ?
C59 H59 0.87(4) . ?
C60 H60 0.91(3) . ?
C61 C62 1.391(4) . ?
C61 C66 1.396(4) . ?
C62 C63 1.380(4) . ?
C62 H62 0.97(3) . ?
C63 C64 1.382(4) . ?
C63 H63 0.94(3) . ?
C64 C65 1.376(5) . ?
C64 H64 0.95(3) . ?
C65 C66 1.382(5) . ?
C65 H65 0.92(4) . ?
C66 H66 1.00(3) . ?
